data_4073198
loop_
_publ_author_name
'Khusnutdinova, Julia R.'
'Zavalij, Peter Y.'
'Vedernikov, Andrei N.'

_publ_section_title
;
 C&#x2212;O Coupling of LPtIVMe(OH)X Complexes in Water (X =18OH, OH, OMe;
 L = di(2-pyridyl)methane sulfonate)
;
_journal_issue 14
_journal_name_full Organometallics
_journal_page_first 3466
_journal_paper_doi 10.1021/om070165h
_journal_volume 26
_journal_year 2007
_chemical_formula_moiety 'C13 H16 N2 O5 Pt S, C H4 O'
_chemical_formula_sum 'C14 H20 N2 O6 Pt S'
_chemical_formula_weight 539.47
_chemical_name_common Pt-complex
_chemical_name_systematic
;
Pt-complex methanolate
;
_space_group_IT_number 14
_symmetry_cell_setting monoclinic
_symmetry_space_group_name_Hall '-P 2ybc'
_symmetry_space_group_name_H-M 'P 1 21/c 1'
_atom_sites_solution_hydrogens geom
_atom_sites_solution_primary direct
_atom_sites_solution_secondary difmap
_audit_creation_method 'SHELXL-97 & ZCIF'
_cell_angle_alpha 90.00
_cell_angle_beta 107.501(6)
_cell_angle_gamma 90.00
_cell_formula_units_Z 4
_cell_length_a 8.457(3)
_cell_length_b 24.941(9)
_cell_length_c 8.718(3)
_cell_measurement_reflns_used 3276
_cell_measurement_temperature 223(2)
_cell_measurement_theta_max 26.8
_cell_measurement_theta_min 2.5
_cell_volume 1753.7(11)
_computing_cell_refinement 'SAINT (Bruker, 1999)'
_computing_data_collection 'SMART (Bruker, 1999)'
_computing_data_reduction SAINT
_computing_molecular_graphics 'XSHEL (Bruker, 1999)'
_computing_publication_material SHELXL-97
_computing_structure_refinement 'SHELXL-97 (Sheldrick, 1997)'
_computing_structure_solution 'SHELXS-97 (Sheldrick, 1990)'
_diffrn_ambient_temperature 223(2)
_diffrn_detector 'CCD area detector'
_diffrn_detector_area_resol_mean 8.33
_diffrn_detector_type 'Bruker Smart1000'
_diffrn_measured_fraction_theta_full 0.995
_diffrn_measured_fraction_theta_max 0.995
_diffrn_measurement_details 606,434,230
_diffrn_measurement_device_type 'three-circle diffractometer'
_diffrn_measurement_method '\w scans'
_diffrn_measurement_specimen_support 'glass capillary'
_diffrn_orient_matrix_type standard
_diffrn_orient_matrix_UB_11 0.0321743
_diffrn_orient_matrix_UB_12 0.0377004
_diffrn_orient_matrix_UB_13 -0.0157140
_diffrn_orient_matrix_UB_21 0.0765460
_diffrn_orient_matrix_UB_22 0.0005687
_diffrn_orient_matrix_UB_23 0.1126474
_diffrn_orient_matrix_UB_31 0.0921826
_diffrn_orient_matrix_UB_32 -0.0137009
_diffrn_orient_matrix_UB_33 -0.0393214
_diffrn_radiation_monochromator graphite
_diffrn_radiation_source 'fine-focus sealed tube'
_diffrn_radiation_type MoK\a
_diffrn_radiation_wavelength 0.71073
_diffrn_reflns_av_R_equivalents 0.0344
_diffrn_reflns_av_sigmaI/netI 0.0428
_diffrn_reflns_limit_h_max 9
_diffrn_reflns_limit_h_min -10
_diffrn_reflns_limit_k_max 29
_diffrn_reflns_limit_k_min -29
_diffrn_reflns_limit_l_max 10
_diffrn_reflns_limit_l_min -10
_diffrn_reflns_number 8399
_diffrn_reflns_theta_full 25.00
_diffrn_reflns_theta_max 25.00
_diffrn_reflns_theta_min 2.53
_diffrn_source_current 20
_diffrn_source_voltage 50
_diffrn_standards_decay_% 0.00
_exptl_absorpt_coefficient_mu 8.152
_exptl_absorpt_correction_T_max 0.693
_exptl_absorpt_correction_T_min 0.492
_exptl_absorpt_correction_type multi-scan
_exptl_absorpt_process_details 'SADABS (Sheldrick, 1996)'
_exptl_crystal_colour colorless
_exptl_crystal_density_diffrn 2.043
_exptl_crystal_density_method not_measured
_exptl_crystal_description prism
_exptl_crystal_F_000 1040
_exptl_crystal_id 'Vedernikov/Khusnutdinova Pt-complex: BF4 CH3OH H2O ac ether'
_exptl_crystal_size_max 0.095
_exptl_crystal_size_mid 0.085
_exptl_crystal_size_min 0.045
_refine_diff_density_max 2.158
_refine_diff_density_min -1.082
_refine_diff_density_rms 0.156
_refine_ls_extinction_method none
_refine_ls_goodness_of_fit_ref 1.000
_refine_ls_hydrogen_treatment constr
_refine_ls_matrix_type full
_refine_ls_number_parameters 249
_refine_ls_number_reflns 3072
_refine_ls_number_restraints 31
_refine_ls_restrained_S_all 0.996
_refine_ls_R_factor_all 0.0514
_refine_ls_R_factor_gt 0.0359
_refine_ls_shift/su_max 0.001
_refine_ls_shift/su_mean 0.000
_refine_ls_structure_factor_coef Fsqd
_refine_ls_weighting_details 'w=1/[\s^2^(Fo^2^)+(0.03P)^2^+9.6P], P=(max(Fo^2^,0)+2Fc^2^)/3'
_refine_ls_weighting_scheme calc
_refine_ls_wR_factor_gt 0.0750
_refine_ls_wR_factor_ref 0.0787
_reflns_number_gt 2455
_reflns_number_total 3072
_reflns_threshold_expression >2sigma(I)
_cod_data_source_file om070165hsi20070222_055942.cif
_cod_data_source_block 1320
_cod_depositor_comments
;
The following automatic conversions were performed:

'_symmetry_cell_setting' value 'Monoclinic' changed to 'monoclinic'
according to /home/saulius/struct/CIF-dictionaries/cif_core.dic
dictionary named 'cif_core.dic' version 2.4.1 from 2010-06-29.

Automatic conversion script
Id: cif_fix_values 1715 2011-07-08 13:25:40Z adriana 
;
_cod_original_sg_symbol_H-M 'P 21/c'
_cod_database_code 4073198
_diffrn_measurement_total_frames-ccd 1270
_diffrn_measurement_frame_width-ccd 0.3
_diffrn_detector_distance-ccd 4.958
_diffrn_measurement_frame_time-ccd 53
_diffrn_measurement_total_time-ccd 21.22
_diffrn_measurement_frame_size-ccd 512

loop_
_symmetry_equiv_pos_as_xyz
'x, y, z'
'-x, y+1/2, -z+1/2'
'-x, -y, -z'
'x, -y-1/2, z-1/2'

loop_
_atom_site_label
_atom_site_type_symbol
_atom_site_fract_x
_atom_site_fract_y
_atom_site_fract_z
_atom_site_U_iso_or_equiv
_atom_site_adp_type
_atom_site_occupancy
_atom_site_symmetry_multiplicity
_atom_site_calc_flag
_atom_site_refinement_flags
_atom_site_disorder_assembly
_atom_site_disorder_group
Pt1 Pt 0.62925(4) 0.408460(12) 0.47186(3) 0.03214(11) Uani 1 1 d . A .
C2 C 0.5256(10) 0.4093(3) 0.6625(9) 0.0370(17) Uani 1 1 d . . .
H2A H 0.4058 0.4111 0.6198 0.044 Uiso 1 1 calc R . .
H2B H 0.5661 0.4403 0.7301 0.044 Uiso 1 1 calc R . .
H2C H 0.5571 0.3768 0.7257 0.044 Uiso 1 1 calc R . .
C4 C 0.8727(12) 0.4872(4) 0.6332(12) 0.057(2) Uani 1 1 d . . .
H4A H 0.9016 0.5249 0.6463 0.086 Uiso 1 1 calc R . .
H4B H 0.9489 0.4687 0.5874 0.086 Uiso 1 1 calc R . .
H4C H 0.8799 0.4717 0.7372 0.086 Uiso 1 1 calc R . .
O4 O 0.7139(7) 0.4818(2) 0.5325(7) 0.0463(14) Uani 1 1 d . . .
O6 O 0.4302(7) 0.4426(2) 0.3321(7) 0.0496(15) Uani 1 1 d D . .
H6 H 0.401(11) 0.472(2) 0.370(11) 0.074 Uiso 1 1 d D . .
S1 S 0.9247(2) 0.32574(8) 0.5583(2) 0.0305(4) Uani 1 1 d . A .
O1 O 0.8406(7) 0.3696(2) 0.6200(6) 0.0416(14) Uani 1 1 d . . .
O2 O 1.0853(6) 0.3417(2) 0.5520(6) 0.0456(14) Uani 1 1 d . . .
O3 O 0.9185(7) 0.2765(2) 0.6410(6) 0.0463(14) Uani 1 1 d . . .
C1 C 0.7999(9) 0.3144(3) 0.3518(8) 0.0274(16) Uani 1 1 d . . .
H1 H 0.8492 0.2836 0.3111 0.033 Uiso 1 1 calc R A .
N1 N 0.7389(7) 0.4081(2) 0.2783(7) 0.0313(13) Uani 1 1 d . . .
C11 C 0.7412(10) 0.4517(3) 0.1887(9) 0.0396(19) Uani 1 1 d . A .
H11 H 0.6951 0.4838 0.2124 0.047 Uiso 1 1 calc R . .
C12 C 0.8080(11) 0.4511(4) 0.0647(9) 0.048(2) Uani 1 1 d . . .
H12 H 0.8051 0.4820 0.0022 0.058 Uiso 1 1 calc R A .
C13 C 0.8796(11) 0.4046(4) 0.0322(10) 0.051(2) Uani 1 1 d . A .
H13 H 0.9289 0.4037 -0.0511 0.061 Uiso 1 1 calc R . .
C14 C 0.8784(9) 0.3589(3) 0.1242(8) 0.0350(18) Uani 1 1 d . . .
H14 H 0.9246 0.3265 0.1028 0.042 Uiso 1 1 calc R A .
C15 C 0.8080(9) 0.3624(3) 0.2464(8) 0.0281(16) Uani 1 1 d . A .
N2 N 0.5300(8) 0.3351(2) 0.3890(7) 0.0309(14) Uani 1 1 d . . .
C21 C 0.3702(9) 0.3233(3) 0.3757(9) 0.0380(19) Uani 1 1 d . A .
H21 H 0.3042 0.3487 0.4076 0.046 Uiso 1 1 calc R . .
C22 C 0.3038(10) 0.2748(4) 0.3163(10) 0.045(2) Uani 1 1 d . . .
H22 H 0.1930 0.2670 0.3089 0.054 Uiso 1 1 calc R A .
C23 C 0.3984(11) 0.2371(3) 0.2670(10) 0.048(2) Uani 1 1 d . A .
H23 H 0.3523 0.2042 0.2232 0.057 Uiso 1 1 calc R . .
C24 C 0.5641(10) 0.2492(3) 0.2838(9) 0.0384(19) Uani 1 1 d . . .
H24 H 0.6330 0.2238 0.2561 0.046 Uiso 1 1 calc R A .
C25 C 0.6253(9) 0.2992(3) 0.3418(8) 0.0278(16) Uani 1 1 d . A .
O31 O 0.240(3) 0.4154(15) 0.046(4) 0.076(9) Uani 0.53(7) 1 d PDU A 1
H31 H 0.264(12) 0.428(10) 0.142(11) 0.113 Uiso 0.53(7) 1 d PD A 1
C31 C 0.332(5) 0.3905(17) -0.035(6) 0.064(9) Uani 0.53(7) 1 d PU A 1
H311 H 0.4212 0.4138 -0.0407 0.096 Uiso 0.53(7) 1 calc PR A 1
H312 H 0.2622 0.3819 -0.1424 0.096 Uiso 0.53(7) 1 calc PR A 1
H313 H 0.3771 0.3577 0.0211 0.096 Uiso 0.53(7) 1 calc PR A 1
O32 O 0.298(7) 0.4316(14) 0.013(3) 0.088(11) Uani 0.47(7) 1 d PDU A 2
H32 H 0.36(2) 0.440(12) 0.108(6) 0.132 Uiso 0.47(7) 1 d PD A 2
C32 C 0.299(6) 0.375(2) -0.032(5) 0.062(11) Uani 0.47(7) 1 d PU A 2
H321 H 0.4131 0.3633 -0.0109 0.093 Uiso 0.47(7) 1 calc PR A 2
H322 H 0.2413 0.3712 -0.1461 0.093 Uiso 0.47(7) 1 calc PR A 2
H323 H 0.2448 0.3538 0.0297 0.093 Uiso 0.47(7) 1 calc PR A 2

loop_
_atom_site_aniso_label
_atom_site_aniso_U_11
_atom_site_aniso_U_22
_atom_site_aniso_U_33
_atom_site_aniso_U_23
_atom_site_aniso_U_13
_atom_site_aniso_U_12
Pt1 0.03333(18) 0.03447(17) 0.02888(16) -0.00528(13) 0.00975(12) 0.00494(15)
C2 0.043(5) 0.037(4) 0.034(4) -0.006(4) 0.016(4) 0.002(4)
C4 0.054(6) 0.047(6) 0.069(6) -0.005(5) 0.016(5) -0.009(5)
O4 0.048(4) 0.038(3) 0.052(3) -0.011(3) 0.014(3) 0.002(3)
O6 0.045(4) 0.054(4) 0.041(3) -0.012(3) 0.000(3) 0.020(3)
S1 0.0247(10) 0.0394(11) 0.0270(9) 0.0020(7) 0.0072(8) 0.0028(8)
O1 0.038(3) 0.055(4) 0.026(3) -0.008(2) -0.001(2) 0.014(3)
O2 0.026(3) 0.075(4) 0.035(3) -0.005(3) 0.008(2) -0.008(3)
O3 0.049(4) 0.047(3) 0.040(3) 0.011(3) 0.009(3) 0.001(3)
C1 0.025(4) 0.033(4) 0.026(4) -0.004(3) 0.011(3) 0.003(3)
N1 0.033(3) 0.029(3) 0.033(3) 0.000(3) 0.010(3) 0.003(3)
C11 0.047(5) 0.034(4) 0.036(4) 0.001(3) 0.009(4) -0.002(4)
C12 0.057(6) 0.053(6) 0.034(4) 0.010(4) 0.013(4) -0.004(5)
C13 0.055(5) 0.068(6) 0.035(4) 0.008(5) 0.022(4) 0.005(5)
C14 0.037(5) 0.046(5) 0.026(4) -0.001(3) 0.014(3) 0.003(4)
C15 0.028(4) 0.034(4) 0.021(3) -0.003(3) 0.006(3) -0.002(3)
N2 0.033(4) 0.032(3) 0.031(3) -0.001(3) 0.016(3) -0.001(3)
C21 0.026(4) 0.048(5) 0.045(5) -0.006(4) 0.018(4) -0.001(4)
C22 0.022(4) 0.058(6) 0.054(5) 0.001(4) 0.009(4) -0.009(4)
C23 0.049(6) 0.042(5) 0.049(5) -0.011(4) 0.010(4) -0.011(4)
C24 0.039(5) 0.037(4) 0.041(4) -0.003(3) 0.014(4) -0.002(4)
C25 0.032(4) 0.029(4) 0.023(3) 0.000(3) 0.009(3) -0.002(3)
O31 0.062(11) 0.092(15) 0.064(12) -0.017(10) 0.006(8) 0.006(10)
C31 0.068(16) 0.057(17) 0.061(13) -0.015(12) 0.011(11) -0.006(12)
O32 0.111(19) 0.075(14) 0.067(12) 0.004(10) 0.009(12) 0.014(12)
C32 0.077(19) 0.069(19) 0.036(12) -0.010(13) 0.010(12) -0.007(14)

loop_
_atom_type_symbol
_atom_type_description
_atom_type_scat_dispersion_real
_atom_type_scat_dispersion_imag
_atom_type_scat_source
C C 0.0033 0.0016 'International Tables Vol C Tables 4.2.6.8 and 6.1.1.4'
H H 0.0000 0.0000 'International Tables Vol C Tables 4.2.6.8 and 6.1.1.4'
N N 0.0061 0.0033 'International Tables Vol C Tables 4.2.6.8 and 6.1.1.4'
O O 0.0106 0.0060 'International Tables Vol C Tables 4.2.6.8 and 6.1.1.4'
S S 0.1246 0.1234 'International Tables Vol C Tables 4.2.6.8 and 6.1.1.4'
Pt Pt -1.7033 8.3905 'International Tables Vol C Tables 4.2.6.8 and 6.1.1.4'

loop_
_geom_angle_atom_site_label_1
_geom_angle_atom_site_label_2
_geom_angle_atom_site_label_3
_geom_angle
O6 Pt1 O4 86.5(2)
O6 Pt1 N2 89.1(2)
O4 Pt1 N2 174.8(2)
O6 Pt1 C2 90.2(3)
O4 Pt1 C2 89.0(3)
N2 Pt1 C2 93.6(3)
O6 Pt1 O1 178.4(2)
O4 Pt1 O1 95.1(2)
N2 Pt1 O1 89.3(2)
C2 Pt1 O1 89.9(3)
O6 Pt1 N1 90.4(2)
O4 Pt1 N1 90.4(2)
N2 Pt1 N1 87.0(2)
C2 Pt1 N1 179.2(3)
O1 Pt1 N1 89.6(2)
Pt1 C2 H2A 109.5
Pt1 C2 H2B 109.5
H2A C2 H2B 109.5
Pt1 C2 H2C 109.5
H2A C2 H2C 109.5
H2B C2 H2C 109.5
O4 C4 H4A 109.5
O4 C4 H4B 109.5
H4A C4 H4B 109.5
O4 C4 H4C 109.5
H4A C4 H4C 109.5
H4B C4 H4C 109.5
C4 O4 Pt1 117.9(5)
Pt1 O6 H6 115(7)
O2 S1 O3 115.8(4)
O2 S1 O1 111.8(4)
O3 S1 O1 110.7(3)
O2 S1 C1 106.3(3)
O3 S1 C1 105.5(3)
O1 S1 C1 105.9(3)
S1 O1 Pt1 121.8(3)
C25 C1 C15 112.7(6)
C25 C1 S1 111.4(5)
C15 C1 S1 111.0(5)
C25 C1 H1 107.1
C15 C1 H1 107.1
S1 C1 H1 107.1
C11 N1 C15 118.8(6)
C11 N1 Pt1 122.4(5)
C15 N1 Pt1 118.7(5)
N1 C11 C12 122.3(8)
N1 C11 H11 118.8
C12 C11 H11 118.8
C11 C12 C13 119.1(8)
C11 C12 H12 120.4
C13 C12 H12 120.4
C12 C13 C14 119.3(8)
C12 C13 H13 120.3
C14 C13 H13 120.3
C15 C14 C13 118.3(7)
C15 C14 H14 120.9
C13 C14 H14 120.9
N1 C15 C14 122.1(7)
N1 C15 C1 116.0(6)
C14 C15 C1 121.8(6)
C25 N2 C21 120.1(6)
C25 N2 Pt1 118.7(5)
C21 N2 Pt1 121.1(5)
N2 C21 C22 120.7(7)
N2 C21 H21 119.6
C22 C21 H21 119.6
C21 C22 C23 120.5(8)
C21 C22 H22 119.7
C23 C22 H22 119.7
C22 C23 C24 118.4(8)
C22 C23 H23 120.8
C24 C23 H23 120.8
C25 C24 C23 119.0(8)
C25 C24 H24 120.5
C23 C24 H24 120.5
N2 C25 C24 121.1(7)
N2 C25 C1 118.8(6)
C24 C25 C1 120.1(7)
C31 O31 H31 133(7)
C32 O32 H32 116(10)

loop_
_geom_bond_atom_site_label_1
_geom_bond_atom_site_label_2
_geom_bond_distance
Pt1 O6 1.952(5)
Pt1 O4 1.978(5)
Pt1 N2 2.051(6)
Pt1 C2 2.099(7)
Pt1 O1 2.100(5)
Pt1 N1 2.156(6)
C2 H2A 0.9700
C2 H2B 0.9700
C2 H2C 0.9700
C4 O4 1.372(10)
C4 H4A 0.9700
C4 H4B 0.9700
C4 H4C 0.9700
O6 H6 0.862(10)
S1 O2 1.433(6)
S1 O3 1.433(6)
S1 O1 1.491(5)
S1 C1 1.814(7)
C1 C25 1.502(10)
C1 C15 1.523(10)
C1 H1 0.9900
N1 C11 1.343(9)
N1 C15 1.347(9)
C11 C12 1.362(11)
C11 H11 0.9400
C12 C13 1.375(12)
C12 H12 0.9400
C13 C14 1.397(11)
C13 H13 0.9400
C14 C15 1.371(10)
C14 H14 0.9400
N2 C25 1.350(9)
N2 C21 1.353(9)
C21 C22 1.368(11)
C21 H21 0.9400
C22 C23 1.384(12)
C22 H22 0.9400
C23 C24 1.397(11)
C23 H23 0.9400
C24 C25 1.386(10)
C24 H24 0.9400
O31 C31 1.35(5)
O31 H31 0.861(10)
C31 H311 0.9700
C31 H312 0.9700
C31 H313 0.9700
O32 C32 1.46(6)
O32 H32 0.861(10)
C32 H321 0.9700
C32 H322 0.9700
C32 H323 0.9700

loop_
_geom_hbond_atom_site_label_D
_geom_hbond_atom_site_label_H
_geom_hbond_atom_site_label_A
_geom_hbond_distance_DH
_geom_hbond_distance_HA
_geom_hbond_distance_DA
_geom_hbond_angle_DHA
_geom_hbond_site_symmetry_A
O6 H6 O4 0.862(10) 1.87(3) 2.702(8) 161(8) 3_666
O31 H31 O6 0.861(10) 1.86(5) 2.62(2) 146(9) .
O32 H32 O6 0.861(10) 1.87(5) 2.68(3) 158(14) .

loop_
_geom_torsion_atom_site_label_1
_geom_torsion_atom_site_label_2
_geom_torsion_atom_site_label_3
_geom_torsion_atom_site_label_4
_geom_torsion
O6 Pt1 O4 C4 -175.8(6)
C2 Pt1 O4 C4 94.0(6)
O1 Pt1 O4 C4 4.2(6)
N1 Pt1 O4 C4 -85.4(6)
O2 S1 O1 Pt1 111.9(4)
O3 S1 O1 Pt1 -117.3(4)
C1 S1 O1 Pt1 -3.4(5)
O4 Pt1 O1 S1 -131.0(4)
N2 Pt1 O1 S1 46.4(4)
C2 Pt1 O1 S1 140.0(4)
N1 Pt1 O1 S1 -40.6(4)
O2 S1 C1 C25 -178.0(5)
O3 S1 C1 C25 58.4(6)
O1 S1 C1 C25 -59.0(6)
O2 S1 C1 C15 -51.6(6)
O3 S1 C1 C15 -175.1(5)
O1 S1 C1 C15 67.4(5)
O6 Pt1 N1 C11 48.5(6)
O4 Pt1 N1 C11 -38.0(6)
N2 Pt1 N1 C11 137.6(6)
O1 Pt1 N1 C11 -133.1(6)
O6 Pt1 N1 C15 -131.7(5)
O4 Pt1 N1 C15 141.8(5)
N2 Pt1 N1 C15 -42.6(5)
O1 Pt1 N1 C15 46.7(5)
C15 N1 C11 C12 1.4(11)
Pt1 N1 C11 C12 -178.8(6)
N1 C11 C12 C13 -1.7(13)
C11 C12 C13 C14 1.7(13)
C12 C13 C14 C15 -1.3(12)
C11 N1 C15 C14 -1.0(11)
Pt1 N1 C15 C14 179.2(5)
C11 N1 C15 C1 -179.6(6)
Pt1 N1 C15 C1 0.6(8)
C13 C14 C15 N1 0.9(11)
C13 C14 C15 C1 179.5(7)
C25 C1 C15 N1 59.2(8)
S1 C1 C15 N1 -66.5(7)
C25 C1 C15 C14 -119.4(7)
S1 C1 C15 C14 114.9(7)
O6 Pt1 N2 C25 132.2(5)
C2 Pt1 N2 C25 -137.6(5)
O1 Pt1 N2 C25 -47.8(5)
N1 Pt1 N2 C25 41.8(5)
O6 Pt1 N2 C21 -45.3(6)
C2 Pt1 N2 C21 44.8(6)
O1 Pt1 N2 C21 134.6(6)
N1 Pt1 N2 C21 -135.8(6)
C25 N2 C21 C22 0.7(11)
Pt1 N2 C21 C22 178.3(6)
N2 C21 C22 C23 -0.7(13)
C21 C22 C23 C24 1.8(13)
C22 C23 C24 C25 -3.0(12)
C21 N2 C25 C24 -1.9(10)
Pt1 N2 C25 C24 -179.5(5)
C21 N2 C25 C1 177.5(6)
Pt1 N2 C25 C1 -0.1(8)
C23 C24 C25 N2 3.1(11)
C23 C24 C25 C1 -176.3(7)
C15 C1 C25 N2 -61.6(8)
S1 C1 C25 N2 63.9(7)
C15 C1 C25 C24 117.8(7)
S1 C1 C25 C24 -116.6(6)
